data_4081858
loop_
_publ_author_name
'Wheaton, Craig A.'
'Bow, John-Paul J.'
'Stradiotto, Mark'

_publ_section_title
;
 New Phosphine-Functionalized NHC Ligands: Discovery of an Effective
 Catalyst for the Room-Temperature Amination of Aryl Chlorides with
 Primary and Secondary Amines
;
_journal_issue 21
_journal_name_full Organometallics
_journal_page_first 6148
_journal_paper_doi 10.1021/om400684n
_journal_volume 32
_journal_year 2013
_chemical_formula_sum 'C27 H37 B F4 N O P'
_chemical_formula_weight 509.36
_chemical_name_systematic
; 
 ? 
;
_space_group_IT_number 19
_symmetry_cell_setting orthorhombic
_symmetry_space_group_name_Hall 'P 2ac 2ab'
_symmetry_space_group_name_H-M 'P 21 21 21'
_atom_sites_solution_hydrogens geom
_atom_sites_solution_primary direct
_atom_sites_solution_secondary difmap
_audit_creation_method SHELXL-97
_cell_angle_alpha 90.00
_cell_angle_beta 90.00
_cell_angle_gamma 90.00
_cell_formula_units_Z 4
_cell_length_a 8.6050(5)
_cell_length_b 14.4373(8)
_cell_length_c 21.6605(12)
_cell_measurement_reflns_used 8449
_cell_measurement_temperature 173(2)
_cell_measurement_theta_max 42.315
_cell_measurement_theta_min 4.702
_cell_volume 2690.9(3)
_computing_structure_refinement 'SHELXL-97 (Sheldrick, 1997)'
_computing_structure_solution 'SHELXS-97 (Sheldrick, 1990)'
_diffrn_ambient_temperature 173(2)
_diffrn_measured_fraction_theta_full 1.000
_diffrn_measured_fraction_theta_max 1.000
_diffrn_radiation_monochromator graphite
_diffrn_radiation_source 'fine-focus sealed tube'
_diffrn_radiation_type MoK\a
_diffrn_radiation_wavelength 0.71073
_diffrn_reflns_av_R_equivalents 0.0498
_diffrn_reflns_av_sigmaI/netI 0.0284
_diffrn_reflns_limit_h_max 10
_diffrn_reflns_limit_h_min -10
_diffrn_reflns_limit_k_max 18
_diffrn_reflns_limit_k_min -18
_diffrn_reflns_limit_l_max 27
_diffrn_reflns_limit_l_min -27
_diffrn_reflns_number 46620
_diffrn_reflns_theta_full 26.37
_diffrn_reflns_theta_max 26.37
_diffrn_reflns_theta_min 1.70
_exptl_absorpt_coefficient_mu 0.150
_exptl_absorpt_correction_T_max 0.9787
_exptl_absorpt_correction_T_min 0.9251
_exptl_absorpt_correction_type multi-scan
_exptl_crystal_colour colourless
_exptl_crystal_density_diffrn 1.257
_exptl_crystal_density_method 'not measured'
_exptl_crystal_description prism
_exptl_crystal_F_000 1080
_exptl_crystal_size_max 0.53
_exptl_crystal_size_mid 0.20
_exptl_crystal_size_min 0.14
_refine_diff_density_max 0.625
_refine_diff_density_min -0.338
_refine_diff_density_rms 0.043
_refine_ls_abs_structure_details 'Flack H D (1983), Acta Cryst. A39, 876-881'
_refine_ls_abs_structure_Flack 0.53(10)
_refine_ls_extinction_method none
_refine_ls_goodness_of_fit_ref 1.062
_refine_ls_hydrogen_treatment mixed
_refine_ls_matrix_type full
_refine_ls_number_parameters 322
_refine_ls_number_reflns 5486
_refine_ls_number_restraints 0
_refine_ls_restrained_S_all 1.062
_refine_ls_R_factor_all 0.0500
_refine_ls_R_factor_gt 0.0414
_refine_ls_shift/su_max 0.000
_refine_ls_shift/su_mean 0.000
_refine_ls_structure_factor_coef Fsqd
_refine_ls_weighting_details 'calc w=1/[\s^2^(Fo^2^)+(0.0677P)^2^+0.3696P] where P=(Fo^2^+2Fc^2^)/3'
_refine_ls_weighting_scheme calc
_refine_ls_wR_factor_gt 0.1098
_refine_ls_wR_factor_ref 0.1160
_reflns_number_gt 4771
_reflns_number_total 5486
_reflns_threshold_expression >2sigma(I)
_cod_data_source_file om400684n_si_002.cif
_cod_data_source_block 16
_cod_depositor_comments
;
The following automatic conversions were performed:

'_symmetry_cell_setting' value 'Orthorhombic' changed to
'orthorhombic' according to
/home/saulius/struct/CIF-dictionaries/cif_core.dic dictionary named
'cif_core.dic' version 2.4.2 from 2011-04-26.

Automatic conversion script
Id: cif_fix_values 1891 2012-01-12 08:04:46Z andrius 
;
_cod_original_sg_symbol_H-M P2(1)2(1)2(1)
_cod_database_code 4081858

loop_
_symmetry_equiv_pos_as_xyz
'x, y, z'
'-x+1/2, -y, z+1/2'
'-x, y+1/2, -z+1/2'
'x+1/2, -y+1/2, -z'

loop_
_atom_site_label
_atom_site_type_symbol
_atom_site_fract_x
_atom_site_fract_y
_atom_site_fract_z
_atom_site_U_iso_or_equiv
_atom_site_adp_type
_atom_site_occupancy
_atom_site_symmetry_multiplicity
_atom_site_calc_flag
_atom_site_refinement_flags
P1 P 0.20092(6) 0.47720(4) 0.12848(3) 0.02854(13) Uani 1 1 d .
O1 O 0.03118(18) 0.63370(10) 0.12160(7) 0.0343(3) Uani 1 1 d .
N1 N 0.1103(2) 0.55856(14) 0.02857(9) 0.0350(4) Uani 1 1 d .
C1 C 0.3436(3) 0.50381(15) 0.07272(10) 0.0319(5) Uani 1 1 d .
F1 F -0.2599(2) 0.49093(14) 0.24302(10) 0.0842(6) Uani 1 1 d .
B1 B -0.2639(3) 0.4057(2) 0.21210(16) 0.0493(8) Uani 1 1 d .
F2 F -0.41538(18) 0.37819(13) 0.21054(9) 0.0651(5) Uani 1 1 d .
C2 C 0.5035(3) 0.49033(17) 0.07314(11) 0.0383(5) Uani 1 1 d .
H2 H 0.5530 0.4617 0.1074 0.046 Uiso 1 1 calc R
F3 F -0.17283(18) 0.34184(12) 0.24260(8) 0.0599(5) Uani 1 1 d .
C3 C 0.5887(3) 0.5194(2) 0.02281(11) 0.0445(6) Uani 1 1 d .
H3 H 0.6982 0.5108 0.0223 0.053 Uiso 1 1 calc R
F4 F -0.2032(2) 0.42154(14) 0.15466(8) 0.0718(5) Uani 1 1 d .
C4 C 0.5164(3) 0.56098(18) -0.02676(12) 0.0439(6) Uani 1 1 d .
H4 H 0.5771 0.5800 -0.0611 0.053 Uiso 1 1 calc R
C5 C 0.3575(3) 0.57571(17) -0.02773(11) 0.0378(5) Uani 1 1 d .
H5 H 0.3094 0.6046 -0.0622 0.045 Uiso 1 1 calc R
C6 C 0.2698(3) 0.54741(15) 0.02280(10) 0.0309(5) Uani 1 1 d .
C7 C 0.1422(2) 0.35615(14) 0.12557(11) 0.0318(5) Uani 1 1 d .
H7 H 0.0480 0.3489 0.1522 0.038 Uiso 1 1 calc R
C8 C 0.2696(3) 0.29367(16) 0.15178(14) 0.0469(6) Uani 1 1 d .
H8A H 0.2910 0.3108 0.1952 0.056 Uiso 1 1 calc R
H8B H 0.3665 0.3017 0.1277 0.056 Uiso 1 1 calc R
C9 C 0.2163(4) 0.19271(18) 0.14840(17) 0.0659(9) Uani 1 1 d .
H9A H 0.3002 0.1520 0.1640 0.079 Uiso 1 1 calc R
H9B H 0.1244 0.1841 0.1753 0.079 Uiso 1 1 calc R
C10 C 0.1754(4) 0.1649(2) 0.08310(16) 0.0671(9) Uani 1 1 d .
H10A H 0.2690 0.1693 0.0567 0.080 Uiso 1 1 calc R
H10B H 0.1393 0.0998 0.0827 0.080 Uiso 1 1 calc R
C11 C 0.0501(4) 0.22660(19) 0.05776(14) 0.0548(7) Uani 1 1 d .
H11A H -0.0460 0.2180 0.0823 0.066 Uiso 1 1 calc R
H11B H 0.0273 0.2084 0.0146 0.066 Uiso 1 1 calc R
C12 C 0.0970(3) 0.32851(16) 0.05932(11) 0.0431(6) Uani 1 1 d .
H12A H 0.0093 0.3674 0.0450 0.052 Uiso 1 1 calc R
H12B H 0.1861 0.3389 0.0312 0.052 Uiso 1 1 calc R
C13 C 0.2577(3) 0.51144(16) 0.20545(10) 0.0315(5) Uani 1 1 d .
H13 H 0.3398 0.4667 0.2189 0.038 Uiso 1 1 calc R
C14 C 0.3319(3) 0.60803(16) 0.20794(11) 0.0368(5) Uani 1 1 d .
H14A H 0.4202 0.6112 0.1787 0.044 Uiso 1 1 calc R
H14B H 0.2546 0.6554 0.1957 0.044 Uiso 1 1 calc R
C15 C 0.3889(3) 0.62741(18) 0.27339(12) 0.0460(6) Uani 1 1 d .
H15A H 0.4731 0.5833 0.2839 0.055 Uiso 1 1 calc R
H15B H 0.4324 0.6908 0.2753 0.055 Uiso 1 1 calc R
C16 C 0.2602(4) 0.6184(2) 0.31986(12) 0.0544(7) Uani 1 1 d .
H16A H 0.1818 0.6673 0.3122 0.065 Uiso 1 1 calc R
H16B H 0.3029 0.6279 0.3618 0.065 Uiso 1 1 calc R
C17 C 0.1822(4) 0.5243(2) 0.31671(11) 0.0515(7) Uani 1 1 d .
H17A H 0.0934 0.5231 0.3458 0.062 Uiso 1 1 calc R
H17B H 0.2571 0.4761 0.3298 0.062 Uiso 1 1 calc R
C18 C 0.1241(3) 0.50210(18) 0.25183(10) 0.0406(6) Uani 1 1 d .
H18A H 0.0391 0.5451 0.2406 0.049 Uiso 1 1 calc R
H18B H 0.0825 0.4382 0.2507 0.049 Uiso 1 1 calc R
C19 C 0.0202(3) 0.59622(16) -0.02103(10) 0.0330(5) Uani 1 1 d .
C20 C -0.0304(3) 0.53800(16) -0.06717(11) 0.0374(5) Uani 1 1 d .
H20 H -0.0100 0.4734 -0.0647 0.045 Uiso 1 1 calc R
C21 C -0.1111(3) 0.57359(18) -0.11710(11) 0.0417(6) Uani 1 1 d .
H21 H -0.1439 0.5335 -0.1494 0.050 Uiso 1 1 calc R
C22 C -0.1440(3) 0.66619(18) -0.12014(12) 0.0478(6) Uani 1 1 d .
H22 H -0.2006 0.6905 -0.1541 0.057 Uiso 1 1 calc R
C23 C -0.0942(5) 0.72382(19) -0.07355(13) 0.0669(10) Uani 1 1 d .
H23 H -0.1172 0.7881 -0.0754 0.080 Uiso 1 1 calc R
C24 C -0.0109(4) 0.68901(18) -0.02394(13) 0.0568(8) Uani 1 1 d .
H24 H 0.0243 0.7293 0.0078 0.068 Uiso 1 1 calc R
C25 C 0.0487(3) 0.54853(15) 0.09065(10) 0.0306(5) Uani 1 1 d .
C26 C -0.1269(3) 0.66047(18) 0.13367(13) 0.0468(6) Uani 1 1 d .
H26A H -0.1805 0.6115 0.1576 0.056 Uiso 1 1 calc R
H26B H -0.1835 0.6695 0.0943 0.056 Uiso 1 1 calc R
C27 C -0.1241(4) 0.7486(2) 0.16954(15) 0.0632(9) Uani 1 1 d .
H27A H -0.0786 0.7373 0.2103 0.095 Uiso 1 1 calc R
H27B H -0.2304 0.7719 0.1744 0.095 Uiso 1 1 calc R
H27C H -0.0614 0.7946 0.1475 0.095 Uiso 1 1 calc R
H25 H -0.051(3) 0.5162(16) 0.0890(9) 0.024(5) Uiso 1 1 d .

loop_
_atom_site_aniso_label
_atom_site_aniso_U_11
_atom_site_aniso_U_22
_atom_site_aniso_U_33
_atom_site_aniso_U_23
_atom_site_aniso_U_13
_atom_site_aniso_U_12
P1 0.0304(3) 0.0264(3) 0.0288(3) 0.0009(2) -0.0006(2) -0.0006(2)
O1 0.0351(8) 0.0306(8) 0.0372(9) -0.0031(7) -0.0009(7) 0.0023(6)
N1 0.0363(10) 0.0410(11) 0.0276(10) 0.0071(8) 0.0029(8) 0.0043(9)
C1 0.0340(11) 0.0281(11) 0.0336(11) -0.0036(9) 0.0032(9) -0.0021(8)
F1 0.0803(13) 0.0626(12) 0.1097(16) -0.0084(12) 0.0208(12) -0.0049(10)
B1 0.0348(15) 0.0544(19) 0.0588(19) 0.0190(16) 0.0046(13) 0.0054(13)
F2 0.0333(8) 0.0794(12) 0.0825(12) 0.0178(10) -0.0007(8) -0.0056(8)
C2 0.0357(12) 0.0406(13) 0.0387(13) -0.0064(11) -0.0013(10) 0.0002(10)
F3 0.0427(8) 0.0653(10) 0.0718(11) 0.0288(9) -0.0071(8) 0.0047(8)
C3 0.0322(11) 0.0565(15) 0.0447(14) -0.0120(13) 0.0053(10) -0.0059(12)
F4 0.0542(10) 0.0974(14) 0.0639(11) 0.0335(10) 0.0153(9) 0.0166(10)
C4 0.0481(15) 0.0451(14) 0.0386(14) -0.0101(11) 0.0143(11) -0.0093(12)
C5 0.0471(14) 0.0354(12) 0.0310(12) -0.0019(10) 0.0074(10) -0.0030(10)
C6 0.0347(11) 0.0266(11) 0.0313(11) -0.0053(8) 0.0005(9) -0.0036(8)
C7 0.0313(10) 0.0257(10) 0.0383(12) 0.0003(10) -0.0033(10) -0.0034(8)
C8 0.0431(14) 0.0273(12) 0.0701(17) 0.0003(12) -0.0198(13) -0.0010(11)
C9 0.067(2) 0.0286(13) 0.102(2) 0.0039(14) -0.0380(19) 0.0009(13)
C10 0.076(2) 0.0334(14) 0.091(2) -0.0139(15) -0.0208(19) 0.0002(14)
C11 0.0673(18) 0.0375(14) 0.0596(18) -0.0088(12) -0.0170(15) -0.0072(13)
C12 0.0543(15) 0.0323(12) 0.0427(14) -0.0053(10) -0.0102(12) -0.0030(11)
C13 0.0340(11) 0.0297(11) 0.0308(11) 0.0030(9) -0.0049(9) -0.0012(9)
C14 0.0424(13) 0.0311(12) 0.0368(12) -0.0029(10) -0.0024(10) -0.0077(10)
C15 0.0500(15) 0.0404(14) 0.0476(15) -0.0088(12) -0.0161(12) -0.0009(12)
C16 0.072(2) 0.0574(18) 0.0342(14) -0.0095(12) -0.0055(13) 0.0070(15)
C17 0.0657(17) 0.0593(17) 0.0294(12) 0.0049(12) 0.0019(12) 0.0026(15)
C18 0.0418(13) 0.0490(15) 0.0312(12) 0.0032(10) 0.0030(10) -0.0043(11)
C19 0.0378(12) 0.0323(12) 0.0288(11) 0.0049(9) 0.0011(9) 0.0024(10)
C20 0.0440(13) 0.0296(12) 0.0386(13) 0.0009(10) 0.0003(10) 0.0018(10)
C21 0.0433(13) 0.0450(14) 0.0366(14) -0.0007(11) -0.0033(11) -0.0009(11)
C22 0.0605(16) 0.0495(15) 0.0333(13) 0.0053(11) -0.0048(11) 0.0150(13)
C23 0.125(3) 0.0372(15) 0.0389(15) -0.0002(12) -0.0102(17) 0.0299(18)
C24 0.100(2) 0.0328(14) 0.0376(14) -0.0047(11) -0.0117(15) 0.0095(14)
C25 0.0318(11) 0.0305(11) 0.0296(11) 0.0024(9) 0.0020(9) -0.0010(9)
C26 0.0416(14) 0.0423(13) 0.0565(16) -0.0070(13) 0.0040(12) 0.0086(11)
C27 0.078(2) 0.0532(17) 0.0587(18) -0.0130(14) -0.0063(16) 0.0293(16)

loop_
_atom_type_symbol
_atom_type_description
_atom_type_scat_dispersion_real
_atom_type_scat_dispersion_imag
_atom_type_scat_source
C C 0.0033 0.0016 'International Tables Vol C Tables 4.2.6.8 and 6.1.1.4'
H H 0.0000 0.0000 'International Tables Vol C Tables 4.2.6.8 and 6.1.1.4'
B B 0.0013 0.0007 'International Tables Vol C Tables 4.2.6.8 and 6.1.1.4'
N N 0.0061 0.0033 'International Tables Vol C Tables 4.2.6.8 and 6.1.1.4'
O O 0.0106 0.0060 'International Tables Vol C Tables 4.2.6.8 and 6.1.1.4'
F F 0.0171 0.0103 'International Tables Vol C Tables 4.2.6.8 and 6.1.1.4'
P P 0.1023 0.0942 'International Tables Vol C Tables 4.2.6.8 and 6.1.1.4'

loop_
_geom_angle_atom_site_label_1
_geom_angle_atom_site_label_2
_geom_angle_atom_site_label_3
_geom_angle
C1 P1 C13 112.57(10)
C1 P1 C7 112.22(10)
C13 P1 C7 111.71(10)
C1 P1 C25 93.91(10)
C13 P1 C25 116.52(10)
C7 P1 C25 108.75(10)
C25 O1 C26 114.98(17)
C6 N1 C19 120.79(19)
C6 N1 C25 115.63(19)
C19 N1 C25 122.34(19)
C2 C1 C6 121.1(2)
C2 C1 P1 130.85(18)
C6 C1 P1 108.04(16)
F2 B1 F4 113.0(3)
F2 B1 F3 111.1(2)
F4 B1 F3 109.3(2)
F2 B1 F1 107.0(3)
F4 B1 F1 106.2(3)
F3 B1 F1 110.1(3)
C3 C2 C1 118.6(2)
C3 C2 H2 120.7
C1 C2 H2 120.7
C4 C3 C2 120.5(2)
C4 C3 H3 119.7
C2 C3 H3 119.7
C3 C4 C5 121.7(2)
C3 C4 H4 119.2
C5 C4 H4 119.2
C4 C5 C6 118.6(2)
C4 C5 H5 120.7
C6 C5 H5 120.7
N1 C6 C5 125.0(2)
N1 C6 C1 115.5(2)
C5 C6 C1 119.5(2)
C8 C7 C12 112.0(2)
C8 C7 P1 110.78(15)
C12 C7 P1 110.57(15)
C8 C7 H7 107.8
C12 C7 H7 107.8
P1 C7 H7 107.8
C7 C8 C9 109.3(2)
C7 C8 H8A 109.8
C9 C8 H8A 109.8
C7 C8 H8B 109.8
C9 C8 H8B 109.8
H8A C8 H8B 108.3
C10 C9 C8 111.6(3)
C10 C9 H9A 109.3
C8 C9 H9A 109.3
C10 C9 H9B 109.3
C8 C9 H9B 109.3
H9A C9 H9B 108.0
C11 C10 C9 110.6(3)
C11 C10 H10A 109.5
C9 C10 H10A 109.5
C11 C10 H10B 109.5
C9 C10 H10B 109.5
H10A C10 H10B 108.1
C10 C11 C12 111.9(2)
C10 C11 H11A 109.2
C12 C11 H11A 109.2
C10 C11 H11B 109.2
C12 C11 H11B 109.2
H11A C11 H11B 107.9
C11 C12 C7 109.7(2)
C11 C12 H12A 109.7
C7 C12 H12A 109.7
C11 C12 H12B 109.7
C7 C12 H12B 109.7
H12A C12 H12B 108.2
C18 C13 C14 111.64(19)
C18 C13 P1 112.20(15)
C14 C13 P1 113.19(15)
C18 C13 H13 106.4
C14 C13 H13 106.4
P1 C13 H13 106.4
C15 C14 C13 109.46(19)
C15 C14 H14A 109.8
C13 C14 H14A 109.8
C15 C14 H14B 109.8
C13 C14 H14B 109.8
H14A C14 H14B 108.2
C16 C15 C14 111.7(2)
C16 C15 H15A 109.3
C14 C15 H15A 109.3
C16 C15 H15B 109.3
C14 C15 H15B 109.3
H15A C15 H15B 107.9
C15 C16 C17 111.9(2)
C15 C16 H16A 109.2
C17 C16 H16A 109.2
C15 C16 H16B 109.2
C17 C16 H16B 109.2
H16A C16 H16B 107.9
C16 C17 C18 112.0(2)
C16 C17 H17A 109.2
C18 C17 H17A 109.2
C16 C17 H17B 109.2
C18 C17 H17B 109.2
H17A C17 H17B 107.9
C17 C18 C13 109.8(2)
C17 C18 H18A 109.7
C13 C18 H18A 109.7
C17 C18 H18B 109.7
C13 C18 H18B 109.7
H18A C18 H18B 108.2
C24 C19 C20 120.2(2)
C24 C19 N1 120.8(2)
C20 C19 N1 119.0(2)
C19 C20 C21 120.0(2)
C19 C20 H20 120.0
C21 C20 H20 120.0
C22 C21 C20 120.3(2)
C22 C21 H21 119.9
C20 C21 H21 119.9
C21 C22 C23 119.4(2)
C21 C22 H22 120.3
C23 C22 H22 120.3
C22 C23 C24 120.7(2)
C22 C23 H23 119.7
C24 C23 H23 119.7
C19 C24 C23 119.5(3)
C19 C24 H24 120.3
C23 C24 H24 120.3
O1 C25 N1 113.12(18)
O1 C25 P1 110.46(15)
N1 C25 P1 101.92(15)
O1 C25 H25 109.9(13)
N1 C25 H25 109.5(12)
P1 C25 H25 111.7(13)
O1 C26 C27 108.0(2)
O1 C26 H26A 110.1
C27 C26 H26A 110.1
O1 C26 H26B 110.1
C27 C26 H26B 110.1
H26A C26 H26B 108.4
C26 C27 H27A 109.5
C26 C27 H27B 109.5
H27A C27 H27B 109.5
C26 C27 H27C 109.5
H27A C27 H27C 109.5
H27B C27 H27C 109.5

loop_
_geom_bond_atom_site_label_1
_geom_bond_atom_site_label_2
_geom_bond_distance
P1 C1 1.765(2)
P1 C13 1.806(2)
P1 C7 1.820(2)
P1 C25 1.857(2)
O1 C25 1.409(3)
O1 C26 1.438(3)
N1 C6 1.388(3)
N1 C19 1.432(3)
N1 C25 1.453(3)
C1 C2 1.389(3)
C1 C6 1.403(3)
F1 B1 1.401(4)
B1 F2 1.363(4)
B1 F4 1.369(4)
B1 F3 1.379(3)
C2 C3 1.380(3)
C2 H2 0.9500
C3 C4 1.378(4)
C3 H3 0.9500
C4 C5 1.384(4)
C4 H4 0.9500
C5 C6 1.391(3)
C5 H5 0.9500
C7 C8 1.529(3)
C7 C12 1.539(3)
C7 H7 1.0000
C8 C9 1.530(4)
C8 H8A 0.9900
C8 H8B 0.9900
C9 C10 1.512(4)
C9 H9A 0.9900
C9 H9B 0.9900
C10 C11 1.503(4)
C10 H10A 0.9900
C10 H10B 0.9900
C11 C12 1.526(4)
C11 H11A 0.9900
C11 H11B 0.9900
C12 H12A 0.9900
C12 H12B 0.9900
C13 C18 1.533(3)
C13 C14 1.534(3)
C13 H13 1.0000
C14 C15 1.526(3)
C14 H14A 0.9900
C14 H14B 0.9900
C15 C16 1.502(4)
C15 H15A 0.9900
C15 H15B 0.9900
C16 C17 1.517(4)
C16 H16A 0.9900
C16 H16B 0.9900
C17 C18 1.526(3)
C17 H17A 0.9900
C17 H17B 0.9900
C18 H18A 0.9900
C18 H18B 0.9900
C19 C24 1.368(3)
C19 C20 1.377(3)
C20 C21 1.384(3)
C20 H20 0.9500
C21 C22 1.368(4)
C21 H21 0.9500
C22 C23 1.376(4)
C22 H22 0.9500
C23 C24 1.386(4)
C23 H23 0.9500
C24 H24 0.9500
C25 H25 0.97(2)
C26 C27 1.492(4)
C26 H26A 0.9900
C26 H26B 0.9900
C27 H27A 0.9800
C27 H27B 0.9800
C27 H27C 0.9800

loop_
_geom_torsion_atom_site_label_1
_geom_torsion_atom_site_label_2
_geom_torsion_atom_site_label_3
_geom_torsion_atom_site_label_4
_geom_torsion
C13 P1 C1 C2 45.8(3)
C7 P1 C1 C2 -81.2(2)
C25 P1 C1 C2 166.7(2)
C13 P1 C1 C6 -132.41(16)
C7 P1 C1 C6 100.55(16)
C25 P1 C1 C6 -11.54(17)
C6 C1 C2 C3 -1.0(3)
P1 C1 C2 C3 -179.07(19)
C1 C2 C3 C4 0.0(4)
C2 C3 C4 C5 0.6(4)
C3 C4 C5 C6 -0.1(4)
C19 N1 C6 C5 4.2(3)
C25 N1 C6 C5 -163.3(2)
C19 N1 C6 C1 -175.6(2)
C25 N1 C6 C1 16.8(3)
C4 C5 C6 N1 179.2(2)
C4 C5 C6 C1 -0.9(3)
C2 C1 C6 N1 -178.6(2)
P1 C1 C6 N1 -0.2(2)
C2 C1 C6 C5 1.5(3)
P1 C1 C6 C5 179.93(17)
C1 P1 C7 C8 73.2(2)
C13 P1 C7 C8 -54.3(2)
C25 P1 C7 C8 175.69(18)
C1 P1 C7 C12 -51.58(19)
C13 P1 C7 C12 -179.09(16)
C25 P1 C7 C12 50.92(19)
C12 C7 C8 C9 -55.9(3)
P1 C7 C8 C9 -179.9(2)
C7 C8 C9 C10 56.9(4)
C8 C9 C10 C11 -58.0(4)
C9 C10 C11 C12 57.3(4)
C10 C11 C12 C7 -55.5(3)
C8 C7 C12 C11 55.3(3)
P1 C7 C12 C11 179.34(19)
C1 P1 C13 C18 171.11(16)
C7 P1 C13 C18 -61.57(19)
C25 P1 C13 C18 64.3(2)
C1 P1 C13 C14 43.7(2)
C7 P1 C13 C14 170.98(16)
C25 P1 C13 C14 -63.20(19)
C18 C13 C14 C15 57.2(3)
P1 C13 C14 C15 -175.01(17)
C13 C14 C15 C16 -56.4(3)
C14 C15 C16 C17 55.7(3)
C15 C16 C17 C18 -54.7(3)
C16 C17 C18 C13 54.3(3)
C14 C13 C18 C17 -56.3(3)
P1 C13 C18 C17 175.43(18)
C6 N1 C19 C24 -93.2(3)
C25 N1 C19 C24 73.6(3)
C6 N1 C19 C20 84.6(3)
C25 N1 C19 C20 -108.7(3)
C24 C19 C20 C21 0.9(4)
N1 C19 C20 C21 -176.8(2)
C19 C20 C21 C22 -1.5(4)
C20 C21 C22 C23 0.9(4)
C21 C22 C23 C24 0.3(5)
C20 C19 C24 C23 0.2(5)
N1 C19 C24 C23 178.0(3)
C22 C23 C24 C19 -0.8(5)
C26 O1 C25 N1 112.6(2)
C26 O1 C25 P1 -133.85(18)
C6 N1 C25 O1 95.6(2)
C19 N1 C25 O1 -71.8(3)
C6 N1 C25 P1 -23.0(2)
C19 N1 C25 P1 169.58(17)
C1 P1 C25 O1 -101.50(16)
C13 P1 C25 O1 16.15(19)
C7 P1 C25 O1 143.44(15)
C1 P1 C25 N1 18.97(16)
C13 P1 C25 N1 136.61(14)
C7 P1 C25 N1 -96.09(16)
C25 O1 C26 C27 176.8(2)
